data_7003705
loop_
_publ_author_name
'Liu, Hong-Ke'
'Huang, Xiaohua'
'Lu, Tianhong'
'Wang, Xiujian'
'Sun, Wei-Yin'
'Kang, Bei-Sheng'

_publ_section_title
;
 Discrete and infinite 1D, 2D/3D cage frameworks with inclusion of
 anionic species and anion-exchange reactions of Ag3L2 type receptor
 with tetrahedral and octahedral anions
;
_journal_issue 24
_journal_name_full 'Dalton Transactions'
_journal_page_first 3178
_journal_page_last 3188
_journal_paper_doi 10.1039/b718876e
_journal_year 2008
_chemical_formula_sum 'C42 H48 Ag3 F18 N12 O2 P3'
_chemical_formula_weight 1511.44
_chemical_name_systematic
;
?
;
_space_group_IT_number 2
_symmetry_cell_setting triclinic
_symmetry_space_group_name_Hall '-P 1'
_symmetry_space_group_name_H-M 'P -1'
_atom_sites_solution_hydrogens geom
_atom_sites_solution_primary direct
_atom_sites_solution_secondary difmap
_audit_creation_method SHELXL-97
_cell_angle_alpha 68.525(3)
_cell_angle_beta 72.685(3)
_cell_angle_gamma 62.685(3)
_cell_formula_units_Z 2
_cell_length_a 15.477(3)
_cell_length_b 15.720(3)
_cell_length_c 16.098(3)
_cell_measurement_temperature 293(2)
_cell_volume 3198.3(11)
_computing_structure_refinement 'SHELXL-97 (Sheldrick, 1997)'
_computing_structure_solution 'SHELXS-97 (Sheldrick, 1990)'
_diffrn_ambient_temperature 293(2)
_diffrn_measured_fraction_theta_full 0.759
_diffrn_measured_fraction_theta_max 0.759
_diffrn_radiation_monochromator graphite
_diffrn_radiation_source 'fine-focus sealed tube'
_diffrn_radiation_type MoK\a
_diffrn_radiation_wavelength 0.71073
_diffrn_reflns_av_R_equivalents 0.0125
_diffrn_reflns_av_sigmaI/netI 0.0296
_diffrn_reflns_limit_h_max 11
_diffrn_reflns_limit_h_min -19
_diffrn_reflns_limit_k_max 19
_diffrn_reflns_limit_k_min -19
_diffrn_reflns_limit_l_max 18
_diffrn_reflns_limit_l_min -20
_diffrn_reflns_number 13000
_diffrn_reflns_theta_full 27.00
_diffrn_reflns_theta_max 27.00
_diffrn_reflns_theta_min 4.19
_exptl_absorpt_coefficient_mu 1.079
_exptl_absorpt_correction_type multi-scan
_exptl_crystal_density_diffrn 1.569
_exptl_crystal_density_method 'not measured'
_exptl_crystal_F_000 1496
_exptl_crystal_size_max 0.45
_exptl_crystal_size_mid 0.23
_exptl_crystal_size_min 0.18
_refine_diff_density_max 0.894
_refine_diff_density_min -0.475
_refine_diff_density_rms 0.109
_refine_ls_extinction_method none
_refine_ls_goodness_of_fit_ref 0.970
_refine_ls_hydrogen_treatment constr
_refine_ls_matrix_type full
_refine_ls_number_parameters 721
_refine_ls_number_reflns 10597
_refine_ls_number_restraints 0
_refine_ls_restrained_S_all 0.970
_refine_ls_R_factor_all 0.0949
_refine_ls_R_factor_gt 0.0639
_refine_ls_shift/su_max 0.001
_refine_ls_shift/su_mean 0.000
_refine_ls_structure_factor_coef Fsqd
_refine_ls_weighting_details 'calc w=1/[\s^2^(Fo^2^)+(0.1565P)^2^+0.0000P] where P=(Fo^2^+2Fc^2^)/3'
_refine_ls_weighting_scheme calc
_refine_ls_wR_factor_gt 0.1965
_refine_ls_wR_factor_ref 0.2235
_reflns_number_gt 6372
_reflns_number_total 10597
_reflns_threshold_expression >2sigma(I)
_cod_data_source_file b718876e.txt
_cod_data_source_block ag
_cod_original_cell_volume 3198.3(9)
_cod_original_sg_symbol_H-M p-1
_cod_database_code 7003705

loop_
_symmetry_equiv_pos_as_xyz
'x, y, z'
'-x, -y, -z'

loop_
_atom_site_label
_atom_site_type_symbol
_atom_site_fract_x
_atom_site_fract_y
_atom_site_fract_z
_atom_site_U_iso_or_equiv
_atom_site_adp_type
_atom_site_occupancy
_atom_site_symmetry_multiplicity
_atom_site_calc_flag
_atom_site_refinement_flags
_atom_site_disorder_assembly
_atom_site_disorder_group
Ag1 Ag -0.06408(5) 0.65707(5) 0.15641(4) 0.1001(3) Uani 1 1 d . . .
Ag2 Ag 0.35264(5) 0.30815(4) -0.03815(3) 0.0834(3) Uani 1 1 d . . .
Ag3 Ag 0.36452(5) 0.59124(4) 0.26118(3) 0.0754(2) Uani 1 1 d . . .
N1 N -0.0803(5) 0.5484(5) 0.2752(5) 0.095(2) Uani 1 1 d . . .
N2 N -0.0551(5) 0.4094(5) 0.3859(4) 0.088(2) Uani 1 1 d . . .
N3 N 0.3180(5) 0.1047(4) 0.2136(3) 0.0720(16) Uani 1 1 d . . .
N4 N 0.3434(5) 0.1912(4) 0.0763(3) 0.0743(17) Uani 1 1 d . . .
N5 N 0.3490(4) 0.3315(4) 0.4643(3) 0.0638(14) Uani 1 1 d . . .
N6 N 0.3618(5) 0.4695(4) 0.3751(3) 0.0698(15) Uani 1 1 d . . .
N7 N -0.0067(4) 0.8627(4) -0.0882(4) 0.0711(16) Uani 1 1 d . . .
N8 N -0.0563(6) 0.7692(5) 0.0349(5) 0.091(2) Uani 1 1 d . . .
N9 N 0.3680(4) 0.5632(4) -0.2490(3) 0.0669(15) Uani 1 1 d . . .
N10 N 0.3670(5) 0.4208(4) -0.1552(3) 0.0818(19) Uani 1 1 d . . .
N11 N 0.3824(5) 0.7998(4) 0.0068(3) 0.0700(16) Uani 1 1 d . . .
N12 N 0.3734(5) 0.7072(4) 0.1477(3) 0.0727(16) Uani 1 1 d . . .
C1 C -0.1548(7) 0.4592(7) 0.3901(7) 0.108(3) Uani 1 1 d . . .
H1A H -0.2031 0.4402 0.4324 0.130 Uiso 1 1 calc R . .
C2 C -0.0146(6) 0.4653(6) 0.3184(5) 0.091(3) Uani 1 1 d . . .
H2A H 0.0530 0.4481 0.3028 0.109 Uiso 1 1 calc R . .
C3 C -0.1688(9) 0.5426(7) 0.3194(8) 0.120(3) Uani 1 1 d . . .
H3A H -0.2298 0.5890 0.3034 0.144 Uiso 1 1 calc R . .
C4 C -0.0079(7) 0.3143(7) 0.4495(7) 0.114(3) Uani 1 1 d . . .
H4A H -0.0332 0.2676 0.4509 0.137 Uiso 1 1 calc R . .
H4B H -0.0261 0.3239 0.5095 0.137 Uiso 1 1 calc R . .
C5 C 0.1026(6) 0.2696(5) 0.4275(5) 0.079(2) Uani 1 1 d . . .
C6 C 0.1473(7) 0.2063(6) 0.3725(5) 0.080(2) Uani 1 1 d . . .
C7 C 0.2454(7) 0.1547(5) 0.3603(4) 0.072(2) Uani 1 1 d . . .
C8 C 0.3081(5) 0.1706(4) 0.3966(4) 0.0669(17) Uani 1 1 d . . .
C9 C 0.2632(6) 0.2365(4) 0.4511(4) 0.0664(18) Uani 1 1 d . . .
C10 C 0.1614(6) 0.2855(5) 0.4665(4) 0.0715(19) Uani 1 1 d . . .
C11 C 0.0835(10) 0.1939(9) 0.3214(8) 0.145(5) Uani 1 1 d . . .
H11A H 0.1256 0.1475 0.2863 0.218 Uiso 1 1 calc R . .
H11B H 0.0496 0.2571 0.2821 0.218 Uiso 1 1 calc R . .
H11C H 0.0364 0.1695 0.3646 0.218 Uiso 1 1 calc R . .
C12 C 0.4200(6) 0.1200(6) 0.3776(6) 0.110(3) Uani 1 1 d . . .
H12A H 0.4486 0.1405 0.4083 0.164 Uiso 1 1 calc R . .
H12B H 0.4421 0.1384 0.3137 0.164 Uiso 1 1 calc R . .
H12C H 0.4397 0.0492 0.3989 0.164 Uiso 1 1 calc R . .
C13 C 0.1155(8) 0.3574(6) 0.5250(6) 0.116(3) Uani 1 1 d . . .
H13A H 0.1665 0.3589 0.5462 0.175 Uiso 1 1 calc R . .
H13B H 0.0716 0.3359 0.5758 0.175 Uiso 1 1 calc R . .
H13C H 0.0795 0.4228 0.4900 0.175 Uiso 1 1 calc R . .
C14 C 0.2959(8) 0.0683(5) 0.3142(4) 0.105(3) Uani 1 1 d . . .
H14A H 0.3568 0.0216 0.3375 0.126 Uiso 1 1 calc R . .
H14B H 0.2532 0.0332 0.3294 0.126 Uiso 1 1 calc R . .
C15 C 0.3146(7) 0.1919(5) 0.1612(4) 0.087(3) Uani 1 1 d . . .
H15A H 0.2943 0.2474 0.1816 0.105 Uiso 1 1 calc R . .
C16 C 0.3664(6) 0.0984(5) 0.0761(5) 0.085(2) Uani 1 1 d . . .
H16A H 0.3892 0.0755 0.0248 0.102 Uiso 1 1 calc R . .
C17 C 0.3518(7) 0.0429(5) 0.1611(5) 0.084(2) Uani 1 1 d . . .
H17A H 0.3628 -0.0241 0.1796 0.101 Uiso 1 1 calc R . .
C18 C 0.3248(8) 0.2437(6) 0.5026(5) 0.096(3) Uani 1 1 d . . .
H18A H 0.2902 0.2434 0.5638 0.115 Uiso 1 1 calc R . .
H18B H 0.3857 0.1849 0.5064 0.115 Uiso 1 1 calc R . .
C19 C 0.4014(6) 0.4424(6) 0.4498(4) 0.081(2) Uani 1 1 d . . .
H19A H 0.4295 0.4776 0.4609 0.097 Uiso 1 1 calc R . .
C20 C 0.3946(6) 0.3597(6) 0.5043(4) 0.079(2) Uani 1 1 d . . .
H20A H 0.4165 0.3262 0.5599 0.095 Uiso 1 1 calc R . .
C21 C 0.3318(6) 0.4009(4) 0.3843(4) 0.0666(18) Uani 1 1 d . . .
H21A H 0.3028 0.3999 0.3420 0.080 Uiso 1 1 calc R . .
C22 C -0.1327(6) 0.8336(7) -0.0102(5) 0.101(3) Uani 1 1 d . . .
H22A H -0.1970 0.8377 0.0098 0.121 Uiso 1 1 calc R . .
C23 C 0.0181(7) 0.7897(6) -0.0139(5) 0.086(2) Uani 1 1 d . . .
H23A H 0.0812 0.7573 0.0011 0.103 Uiso 1 1 calc R . .
C24 C -0.1034(6) 0.8901(6) -0.0869(5) 0.093(3) Uani 1 1 d . . .
H24A H -0.1414 0.9384 -0.1307 0.112 Uiso 1 1 calc R . .
C25 C 0.0544(6) 0.9101(6) -0.1575(6) 0.102(3) Uani 1 1 d . . .
H25A H 0.0390 0.9731 -0.1477 0.122 Uiso 1 1 calc R . .
H25B H 0.0373 0.9242 -0.2158 0.122 Uiso 1 1 calc R . .
C26 C 0.1662(5) 0.8489(4) -0.1613(4) 0.0658(17) Uani 1 1 d . . .
C27 C 0.2192(6) 0.8657(4) -0.1185(4) 0.0662(18) Uani 1 1 d . . .
C28 C 0.3226(5) 0.8112(4) -0.1271(4) 0.0591(16) Uani 1 1 d . . .
C29 C 0.3688(5) 0.7401(4) -0.1750(4) 0.0603(16) Uani 1 1 d . . .
C30 C 0.3123(5) 0.7268(4) -0.2200(4) 0.0629(17) Uani 1 1 d . . .
C31 C 0.2110(5) 0.7782(5) -0.2111(4) 0.0619(16) Uani 1 1 d . . .
C32 C 0.1684(8) 0.9428(6) -0.0647(6) 0.112(3) Uani 1 1 d . . .
H32A H 0.0990 0.9723 -0.0662 0.167 Uiso 1 1 calc R . .
H32B H 0.1945 0.9934 -0.0908 0.167 Uiso 1 1 calc R . .
H32C H 0.1799 0.9111 -0.0032 0.167 Uiso 1 1 calc R . .
C33 C 0.4778(6) 0.6767(6) -0.1784(6) 0.098(3) Uani 1 1 d . . .
H33A H 0.5049 0.6951 -0.1445 0.147 Uiso 1 1 calc R . .
H33B H 0.5099 0.6868 -0.2400 0.147 Uiso 1 1 calc R . .
H33C H 0.4877 0.6079 -0.1528 0.147 Uiso 1 1 calc R . .
C34 C 0.1541(8) 0.7599(7) -0.2579(6) 0.110(3) Uani 1 1 d . . .
H34A H 0.1979 0.7090 -0.2879 0.166 Uiso 1 1 calc R . .
H34B H 0.1227 0.8201 -0.3017 0.166 Uiso 1 1 calc R . .
H34C H 0.1050 0.7389 -0.2145 0.166 Uiso 1 1 calc R . .
C35 C 0.3644(7) 0.6640(5) -0.2853(4) 0.079(2) Uani 1 1 d . . .
H35A H 0.3316 0.6964 -0.3381 0.095 Uiso 1 1 calc R . .
H35B H 0.4312 0.6607 -0.3051 0.095 Uiso 1 1 calc R . .
C36 C 0.3946(6) 0.4120(6) -0.2417(5) 0.083(2) Uani 1 1 d . . .
H36A H 0.4111 0.3544 -0.2574 0.100 Uiso 1 1 calc R . .
C37 C 0.3530(7) 0.5106(5) -0.1622(4) 0.082(2) Uani 1 1 d . . .
H37A H 0.3346 0.5362 -0.1129 0.099 Uiso 1 1 calc R . .
C38 C 0.3945(6) 0.4986(6) -0.3005(5) 0.079(2) Uani 1 1 d . . .
H38A H 0.4091 0.5124 -0.3632 0.094 Uiso 1 1 calc R . .
C39 C 0.3838(7) 0.8392(6) -0.0922(4) 0.084(2) Uani 1 1 d . . .
H39A H 0.4514 0.8145 -0.1221 0.101 Uiso 1 1 calc R . .
H39B H 0.3597 0.9111 -0.1081 0.101 Uiso 1 1 calc R . .
C40 C 0.4008(7) 0.8414(5) 0.0582(5) 0.084(2) Uani 1 1 d . . .
H40A H 0.4151 0.8978 0.0374 0.101 Uiso 1 1 calc R . .
C41 C 0.3942(7) 0.7858(5) 0.1428(5) 0.086(2) Uani 1 1 d . . .
H41A H 0.4023 0.7979 0.1918 0.104 Uiso 1 1 calc R . .
C42 C 0.3682(6) 0.7206(5) 0.0617(4) 0.073(2) Uani 1 1 d . . .
H42A H 0.3559 0.6782 0.0432 0.088 Uiso 1 1 calc R . .
P1 P 0.23955(16) 0.50534(15) 0.12103(15) 0.0807(6) Uani 1 1 d . . .
P2 P -0.36507(16) 0.85886(13) 0.21099(12) 0.0734(5) Uani 1 1 d . . .
P3 P 0.3006(2) 0.76004(18) 0.43572(14) 0.1037(8) Uani 1 1 d . . .
F1 F 0.2273(8) 0.5964(6) 0.0421(7) 0.237(5) Uani 1 1 d . . .
F2 F 0.3184(7) 0.4334(6) 0.0686(5) 0.188(3) Uani 1 1 d . . .
F3 F 0.3125(5) 0.5211(5) 0.1537(5) 0.141(2) Uani 1 1 d . . .
F4 F 0.2589(8) 0.4054(6) 0.2030(5) 0.200(4) Uani 1 1 d . . .
F5 F 0.1672(10) 0.4898(11) 0.0933(10) 0.310(7) Uani 1 1 d . . .
F6 F 0.1548(7) 0.5698(9) 0.1714(9) 0.268(6) Uani 1 1 d . . .
F7 F -0.4295(6) 0.9432(6) 0.2541(6) 0.180(3) Uani 1 1 d . . .
F8 F -0.3514(8) 0.7766(5) 0.2974(4) 0.196(4) Uani 1 1 d . . .
F9 F -0.2966(5) 0.7702(4) 0.1617(4) 0.137(2) Uani 1 1 d . . .
F10 F -0.3649(8) 0.9359(5) 0.1173(4) 0.191(4) Uani 1 1 d . . .
F11 F -0.2760(6) 0.8668(9) 0.2164(10) 0.260(6) Uani 1 1 d . . .
F12 F -0.4512(5) 0.8447(5) 0.1991(8) 0.203(4) Uani 1 1 d . . .
F13 F 0.3515(9) 0.7975(8) 0.4720(8) 0.247(5) Uani 1 1 d . . .
F14 F 0.3903(9) 0.7083(9) 0.3770(6) 0.245(5) Uani 1 1 d . . .
F15 F 0.3291(11) 0.6667(8) 0.5124(6) 0.253(6) Uani 1 1 d . . .
F16 F 0.2767(13) 0.8552(7) 0.3596(7) 0.280(7) Uani 1 1 d . . .
F17 F 0.2515(7) 0.7181(7) 0.3968(6) 0.195(3) Uani 1 1 d . . .
F18 F 0.2113(8) 0.8071(13) 0.4916(9) 0.322(9) Uani 1 1 d . . .
O1W O 0.073(2) 0.7779(15) 0.2442(16) 0.413(14) Uani 1 1 d . . .
O2W O 0.288(2) 0.976(2) 0.6091(12) 0.520(12) Uani 1 1 d . . .

loop_
_atom_site_aniso_label
_atom_site_aniso_U_11
_atom_site_aniso_U_22
_atom_site_aniso_U_33
_atom_site_aniso_U_23
_atom_site_aniso_U_13
_atom_site_aniso_U_12
Ag1 0.0840(5) 0.0905(4) 0.0887(4) 0.0139(3) -0.0092(4) -0.0357(4)
Ag2 0.1289(6) 0.0649(3) 0.0574(3) -0.0030(2) -0.0125(3) -0.0506(4)
Ag3 0.1125(5) 0.0688(3) 0.0551(3) -0.0006(2) -0.0155(3) -0.0551(3)
N1 0.064(5) 0.085(4) 0.096(4) 0.010(3) -0.004(4) -0.027(4)
N2 0.063(4) 0.091(4) 0.078(4) 0.013(3) -0.003(4) -0.037(4)
N3 0.110(5) 0.048(2) 0.060(3) -0.008(2) -0.016(3) -0.036(3)
N4 0.112(5) 0.051(3) 0.054(3) -0.005(2) -0.019(3) -0.031(3)
N5 0.088(4) 0.067(3) 0.043(2) 0.005(2) -0.017(3) -0.048(3)
N6 0.095(4) 0.072(3) 0.048(2) -0.004(2) -0.012(3) -0.046(3)
N7 0.052(4) 0.065(3) 0.074(3) -0.002(3) -0.008(3) -0.019(3)
N8 0.063(4) 0.097(5) 0.082(4) 0.002(3) 0.004(4) -0.037(4)
N9 0.087(4) 0.070(3) 0.048(2) -0.013(2) 0.002(3) -0.044(3)
N10 0.131(6) 0.061(3) 0.054(3) -0.003(2) -0.011(3) -0.050(4)
N11 0.109(5) 0.065(3) 0.055(3) 0.000(2) -0.018(3) -0.059(3)
N12 0.109(5) 0.067(3) 0.054(3) 0.000(2) -0.016(3) -0.055(3)
C1 0.067(6) 0.097(6) 0.120(7) 0.009(5) 0.005(5) -0.039(5)
C2 0.058(5) 0.096(6) 0.083(5) 0.005(4) -0.001(4) -0.029(5)
C3 0.088(7) 0.095(6) 0.139(8) 0.013(6) -0.028(7) -0.032(6)
C4 0.086(6) 0.088(6) 0.124(7) 0.019(5) -0.012(6) -0.037(5)
C5 0.082(5) 0.062(4) 0.069(4) 0.009(3) 0.001(4) -0.036(4)
C6 0.099(6) 0.070(4) 0.076(4) 0.017(3) -0.023(5) -0.061(5)
C7 0.120(7) 0.054(3) 0.045(3) 0.002(2) -0.009(4) -0.050(4)
C8 0.088(5) 0.050(3) 0.055(3) 0.003(2) -0.010(3) -0.034(3)
C9 0.100(6) 0.051(3) 0.045(3) 0.005(2) -0.018(3) -0.037(4)
C10 0.088(5) 0.050(3) 0.059(3) 0.001(3) 0.004(4) -0.035(4)
C11 0.203(12) 0.166(10) 0.133(8) 0.010(7) -0.076(9) -0.135(10)
C12 0.079(6) 0.086(5) 0.106(6) 0.000(4) -0.008(5) -0.009(5)
C13 0.153(9) 0.086(5) 0.089(5) -0.030(4) 0.035(6) -0.057(6)
C14 0.198(10) 0.063(4) 0.055(3) -0.002(3) -0.009(5) -0.071(6)
C15 0.153(8) 0.052(3) 0.059(3) -0.010(3) -0.014(4) -0.046(4)
C16 0.124(7) 0.055(3) 0.067(4) -0.014(3) -0.016(4) -0.030(4)
C17 0.127(7) 0.046(3) 0.075(4) -0.012(3) -0.031(5) -0.024(4)
C18 0.151(8) 0.082(5) 0.068(4) 0.017(3) -0.048(5) -0.067(6)
C19 0.110(6) 0.102(5) 0.055(3) -0.011(4) -0.014(4) -0.068(5)
C20 0.099(6) 0.098(5) 0.045(3) -0.005(3) -0.021(4) -0.048(5)
C21 0.099(5) 0.059(3) 0.052(3) 0.004(3) -0.024(3) -0.045(4)
C22 0.061(5) 0.119(7) 0.080(5) 0.006(5) -0.011(4) -0.026(5)
C23 0.064(5) 0.083(5) 0.081(4) 0.009(4) -0.014(5) -0.026(4)
C24 0.067(5) 0.096(6) 0.081(5) 0.000(4) -0.010(5) -0.023(5)
C25 0.085(6) 0.070(4) 0.104(6) 0.029(4) -0.029(5) -0.024(5)
C26 0.058(4) 0.056(3) 0.059(3) 0.007(3) -0.002(3) -0.024(3)
C27 0.089(5) 0.050(3) 0.055(3) -0.003(2) -0.003(4) -0.037(4)
C28 0.080(5) 0.054(3) 0.046(3) 0.001(2) -0.009(3) -0.040(3)
C29 0.059(4) 0.058(3) 0.052(3) 0.007(2) -0.005(3) -0.032(3)
C30 0.082(5) 0.058(3) 0.044(3) 0.000(2) -0.007(3) -0.037(4)
C31 0.071(4) 0.065(4) 0.053(3) 0.009(3) -0.014(3) -0.047(4)
C32 0.139(8) 0.066(4) 0.100(6) -0.027(4) 0.009(6) -0.029(5)
C33 0.079(5) 0.095(6) 0.091(5) -0.006(4) -0.010(5) -0.027(5)
C34 0.152(9) 0.126(7) 0.080(5) 0.005(5) -0.045(6) -0.085(7)
C35 0.124(7) 0.064(4) 0.052(3) -0.001(3) 0.000(4) -0.059(4)
C36 0.120(7) 0.075(4) 0.067(4) -0.019(3) -0.008(4) -0.053(5)
C37 0.131(7) 0.072(4) 0.047(3) -0.009(3) 0.008(4) -0.062(5)
C38 0.105(6) 0.087(5) 0.061(4) -0.023(3) -0.003(4) -0.056(5)
C39 0.111(6) 0.093(5) 0.061(4) 0.005(3) -0.013(4) -0.070(5)
C40 0.134(7) 0.072(4) 0.076(4) -0.006(3) -0.013(5) -0.077(5)
C41 0.145(7) 0.084(4) 0.061(4) -0.012(3) -0.023(5) -0.072(5)
C42 0.108(6) 0.074(4) 0.061(3) -0.006(3) -0.026(4) -0.056(4)
P1 0.0783(13) 0.0758(11) 0.0909(13) -0.0207(10) -0.0272(11) -0.0256(11)
P2 0.0962(15) 0.0652(10) 0.0602(9) -0.0029(7) -0.0181(10) -0.0402(10)
P3 0.160(2) 0.0940(14) 0.0640(11) -0.0207(10) -0.0156(14) -0.0569(16)
F1 0.250(10) 0.148(6) 0.224(9) 0.077(6) -0.107(8) -0.060(7)
F2 0.240(9) 0.185(7) 0.152(6) -0.107(6) 0.020(6) -0.078(7)
F3 0.170(6) 0.140(5) 0.163(5) -0.042(4) -0.058(5) -0.083(5)
F4 0.337(12) 0.145(6) 0.143(6) 0.022(4) -0.066(7) -0.144(7)
F5 0.265(12) 0.354(16) 0.418(18) -0.029(14) -0.207(12) -0.175(12)
F6 0.159(7) 0.233(11) 0.321(14) -0.141(11) 0.066(8) -0.014(7)
F7 0.178(6) 0.167(6) 0.207(7) -0.131(6) 0.034(5) -0.056(5)
F8 0.321(11) 0.146(5) 0.078(3) 0.015(3) -0.028(5) -0.095(7)
F9 0.191(6) 0.099(4) 0.114(4) -0.036(3) -0.004(4) -0.059(4)
F10 0.346(12) 0.109(4) 0.107(4) 0.016(3) -0.047(6) -0.109(6)
F11 0.147(6) 0.299(12) 0.443(18) -0.203(13) -0.076(8) -0.081(8)
F12 0.129(5) 0.117(5) 0.398(13) -0.069(7) -0.107(7) -0.039(4)
F13 0.339(15) 0.244(11) 0.277(12) -0.093(10) -0.072(11) -0.179(12)
F14 0.255(11) 0.252(11) 0.175(8) -0.104(8) 0.049(8) -0.072(9)
F15 0.420(17) 0.202(9) 0.164(7) 0.039(6) -0.144(10) -0.153(11)
F16 0.52(2) 0.147(7) 0.176(8) 0.034(6) -0.103(11) -0.167(11)
F17 0.221(9) 0.204(8) 0.217(8) -0.068(7) -0.086(7) -0.092(7)
F18 0.158(8) 0.46(2) 0.302(14) -0.258(16) -0.012(8) 0.016(11)
O1W 0.49(3) 0.26(2) 0.45(3) -0.17(2) 0.02(3) -0.11(2)
O2W 0.78(3) 0.59(2) 0.257(18) 0.277(19) -0.209(19) -0.547

loop_
_atom_type_symbol
_atom_type_description
_atom_type_scat_dispersion_real
_atom_type_scat_dispersion_imag
_atom_type_scat_source
C C 0.0033 0.0016 'International Tables Vol C Tables 4.2.6.8 and 6.1.1.4'
H H 0.0000 0.0000 'International Tables Vol C Tables 4.2.6.8 and 6.1.1.4'
N N 0.0061 0.0033 'International Tables Vol C Tables 4.2.6.8 and 6.1.1.4'
O O 0.0106 0.0060 'International Tables Vol C Tables 4.2.6.8 and 6.1.1.4'
F F 0.0171 0.0103 'International Tables Vol C Tables 4.2.6.8 and 6.1.1.4'
P P 0.1023 0.0942 'International Tables Vol C Tables 4.2.6.8 and 6.1.1.4'
Ag Ag -0.8971 1.1015 'International Tables Vol C Tables 4.2.6.8 and 6.1.1.4'

loop_
_geom_angle_atom_site_label_1
_geom_angle_atom_site_label_2
_geom_angle_atom_site_label_3
_geom_angle
_geom_angle_site_symmetry_1
_geom_angle_site_symmetry_3
_geom_angle_publ_flag
N1 Ag1 N8 176.6(3) . . ?
N4 Ag2 N10 177.6(2) . . ?
N12 Ag3 N6 177.6(2) . . ?
C2 N1 C3 103.7(7) . . ?
C2 N1 Ag1 131.6(6) . . ?
C3 N1 Ag1 124.1(6) . . ?
C2 N2 C1 107.0(7) . . ?
C2 N2 C4 129.3(7) . . ?
C1 N2 C4 123.6(8) . . ?
C15 N3 C17 107.7(5) . . ?
C15 N3 C14 131.1(5) . . ?
C17 N3 C14 121.1(5) . . ?
C15 N4 C16 105.4(5) . . ?
C15 N4 Ag2 128.8(4) . . ?
C16 N4 Ag2 125.8(4) . . ?
C21 N5 C20 105.9(6) . . ?
C21 N5 C18 128.4(5) . . ?
C20 N5 C18 125.7(5) . . ?
C21 N6 C19 106.3(5) . . ?
C21 N6 Ag3 128.0(4) . . ?
C19 N6 Ag3 125.3(5) . . ?
C23 N7 C24 107.2(7) . . ?
C23 N7 C25 128.2(7) . . ?
C24 N7 C25 124.5(6) . . ?
C23 N8 C22 105.1(7) . . ?
C23 N8 Ag1 130.0(5) . . ?
C22 N8 Ag1 124.8(6) . . ?
C37 N9 C38 105.6(6) . . ?
C37 N9 C35 129.7(5) . . ?
C38 N9 C35 124.6(5) . . ?
C37 N10 C36 105.8(6) . . ?
C37 N10 Ag2 128.8(4) . . ?
C36 N10 Ag2 125.4(5) . . ?
C42 N11 C40 106.7(5) . . ?
C42 N11 C39 129.2(5) . . ?
C40 N11 C39 124.1(6) . . ?
C42 N12 C41 103.5(5) . . ?
C42 N12 Ag3 129.4(5) . . ?
C41 N12 Ag3 127.0(4) . . ?
C3 C1 N2 105.7(9) . . ?
C3 C1 H1A 127.2 . . ?
N2 C1 H1A 127.2 . . ?
N2 C2 N1 113.1(7) . . ?
N2 C2 H2A 123.4 . . ?
N1 C2 H2A 123.4 . . ?
C1 C3 N1 110.4(9) . . ?
C1 C3 H3A 124.8 . . ?
N1 C3 H3A 124.8 . . ?
N2 C4 C5 114.2(7) . . ?
N2 C4 H4A 108.7 . . ?
C5 C4 H4A 108.7 . . ?
N2 C4 H4B 108.7 . . ?
C5 C4 H4B 108.7 . . ?
H4A C4 H4B 107.6 . . ?
C6 C5 C10 118.9(7) . . ?
C6 C5 C4 119.7(9) . . ?
C10 C5 C4 121.2(8) . . ?
C7 C6 C5 121.7(7) . . ?
C7 C6 C11 118.4(9) . . ?
C5 C6 C11 119.9(9) . . ?
C6 C7 C8 121.1(6) . . ?
C6 C7 C14 122.7(8) . . ?
C8 C7 C14 115.9(8) . . ?
C9 C8 C7 117.3(7) . . ?
C9 C8 C12 120.2(7) . . ?
C7 C8 C12 122.5(7) . . ?
C10 C9 C8 120.7(6) . . ?
C10 C9 C18 119.6(6) . . ?
C8 C9 C18 119.3(7) . . ?
C9 C10 C5 120.1(6) . . ?
C9 C10 C13 119.1(8) . . ?
C5 C10 C13 120.8(8) . . ?
C6 C11 H11A 109.5 . . ?
C6 C11 H11B 109.5 . . ?
H11A C11 H11B 109.5 . . ?
C6 C11 H11C 109.5 . . ?
H11A C11 H11C 109.5 . . ?
H11B C11 H11C 109.5 . . ?
C8 C12 H12A 109.5 . . ?
C8 C12 H12B 109.5 . . ?
H12A C12 H12B 109.5 . . ?
C8 C12 H12C 109.5 . . ?
H12A C12 H12C 109.5 . . ?
H12B C12 H12C 109.5 . . ?
C10 C13 H13A 109.5 . . ?
C10 C13 H13B 109.5 . . ?
H13A C13 H13B 109.5 . . ?
C10 C13 H13C 109.5 . . ?
H13A C13 H13C 109.5 . . ?
H13B C13 H13C 109.5 . . ?
N3 C14 C7 112.3(5) . . ?
N3 C14 H14A 109.2 . . ?
C7 C14 H14A 109.2 . . ?
N3 C14 H14B 109.2 . . ?
C7 C14 H14B 109.2 . . ?
H14A C14 H14B 107.9 . . ?
N3 C15 N4 111.3(5) . . ?
N3 C15 H15A 124.3 . . ?
N4 C15 H15A 124.3 . . ?
N4 C16 C17 110.0(6) . . ?
N4 C16 H16A 125.0 . . ?
C17 C16 H16A 125.0 . . ?
N3 C17 C16 105.5(6) . . ?
N3 C17 H17A 127.2 . . ?
C16 C17 H17A 127.2 . . ?
N5 C18 C9 115.3(5) . . ?
N5 C18 H18A 108.5 . . ?
C9 C18 H18A 108.5 . . ?
N5 C18 H18B 108.5 . . ?
C9 C18 H18B 108.5 . . ?
H18A C18 H18B 107.5 . . ?
C20 C19 N6 110.2(6) . . ?
C20 C19 H19A 124.9 . . ?
N6 C19 H19A 124.9 . . ?
C19 C20 N5 107.2(5) . . ?
C19 C20 H20A 126.4 . . ?
N5 C20 H20A 126.4 . . ?
N6 C21 N5 110.3(5) . . ?
N6 C21 H21A 124.8 . . ?
N5 C21 H21A 124.8 . . ?
C24 C22 N8 110.6(8) . . ?
C24 C22 H22A 124.7 . . ?
N8 C22 H22A 124.7 . . ?
N8 C23 N7 111.4(7) . . ?
N8 C23 H23A 124.3 . . ?
N7 C23 H23A 124.3 . . ?
C22 C24 N7 105.5(7) . . ?
C22 C24 H24A 127.2 . . ?
N7 C24 H24A 127.2 . . ?
N7 C25 C26 115.1(5) . . ?
N7 C25 H25A 108.5 . . ?
C26 C25 H25A 108.5 . . ?
N7 C25 H25B 108.5 . . ?
C26 C25 H25B 108.5 . . ?
H25A C25 H25B 107.5 . . ?
C27 C26 C31 122.0(6) . . ?
C27 C26 C25 120.2(7) . . ?
C31 C26 C25 117.8(7) . . ?
C26 C27 C28 118.4(5) . . ?
C26 C27 C32 120.8(7) . . ?
C28 C27 C32 120.8(7) . . ?
C29 C28 C27 120.9(6) . . ?
C29 C28 C39 119.8(6) . . ?
C27 C28 C39 119.0(6) . . ?
C28 C29 C30 119.0(6) . . ?
C28 C29 C33 120.9(6) . . ?
C30 C29 C33 120.1(6) . . ?
C31 C30 C29 120.8(5) . . ?
C31 C30 C35 119.9(6) . . ?
C29 C30 C35 119.0(7) . . ?
C30 C31 C26 118.7(6) . . ?
C30 C31 C34 119.0(7) . . ?
C26 C31 C34 122.3(7) . . ?
C27 C32 H32A 109.5 . . ?
C27 C32 H32B 109.5 . . ?
H32A C32 H32B 109.5 . . ?
C27 C32 H32C 109.5 . . ?
H32A C32 H32C 109.5 . . ?
H32B C32 H32C 109.5 . . ?
C29 C33 H33A 109.5 . . ?
C29 C33 H33B 109.5 . . ?
H33A C33 H33B 109.5 . . ?
C29 C33 H33C 109.5 . . ?
H33A C33 H33C 109.5 . . ?
H33B C33 H33C 109.5 . . ?
C31 C34 H34A 109.5 . . ?
C31 C34 H34B 109.5 . . ?
H34A C34 H34B 109.5 . . ?
C31 C34 H34C 109.5 . . ?
H34A C34 H34C 109.5 . . ?
H34B C34 H34C 109.5 . . ?
N9 C35 C30 114.5(5) . . ?
N9 C35 H35A 108.6 . . ?
C30 C35 H35A 108.6 . . ?
N9 C35 H35B 108.6 . . ?
C30 C35 H35B 108.6 . . ?
H35A C35 H35B 107.6 . . ?
C38 C36 N10 110.0(6) . . ?
C38 C36 H36A 125.0 . . ?
N10 C36 H36A 125.0 . . ?
N10 C37 N9 112.4(6) . . ?
N10 C37 H37A 123.8 . . ?
N9 C37 H37A 123.8 . . ?
C36 C38 N9 106.1(6) . . ?
C36 C38 H38A 126.9 . . ?
N9 C38 H38A 126.9 . . ?
N11 C39 C28 113.8(6) . . ?
N11 C39 H39A 108.8 . . ?
C28 C39 H39A 108.8 . . ?
N11 C39 H39B 108.8 . . ?
C28 C39 H39B 108.8 . . ?
H39A C39 H39B 107.7 . . ?
C41 C40 N11 107.0(6) . . ?
C41 C40 H40A 126.5 . . ?
N11 C40 H40A 126.5 . . ?
C40 C41 N12 110.1(6) . . ?
C40 C41 H41A 124.9 . . ?
N12 C41 H41A 124.9 . . ?
N11 C42 N12 112.7(5) . . ?
N11 C42 H42A 123.7 . . ?
N12 C42 H42A 123.7 . . ?
F5 P1 F6 86.0(8) . . ?
F5 P1 F1 88.9(7) . . ?
F6 P1 F1 86.8(7) . . ?
F5 P1 F2 87.2(8) . . ?
F6 P1 F2 172.8(7) . . ?
F1 P1 F2 95.2(6) . . ?
F5 P1 F3 177.7(7) . . ?
F6 P1 F3 92.3(6) . . ?
F1 P1 F3 92.6(5) . . ?
F2 P1 F3 94.5(5) . . ?
F5 P1 F4 92.6(6) . . ?
F6 P1 F4 96.1(7) . . ?
F1 P1 F4 176.8(6) . . ?
F2 P1 F4 82.0(5) . . ?
F3 P1 F4 86.0(4) . . ?
F11 P2 F8 88.9(7) . . ?
F11 P2 F7 90.9(5) . . ?
F8 P2 F7 96.6(5) . . ?
F11 P2 F12 174.6(6) . . ?
F8 P2 F12 91.9(6) . . ?
F7 P2 F12 94.4(5) . . ?
F11 P2 F10 86.5(7) . . ?
F8 P2 F10 172.5(5) . . ?
F7 P2 F10 89.3(5) . . ?
F12 P2 F10 92.2(5) . . ?
F11 P2 F9 89.6(5) . . ?
F8 P2 F9 85.0(4) . . ?
F7 P2 F9 178.3(4) . . ?
F12 P2 F9 85.1(4) . . ?
F10 P2 F9 89.1(4) . . ?
F18 P3 F14 176.8(9) . . ?
F18 P3 F13 87.7(7) . . ?
F14 P3 F13 95.5(7) . . ?
F18 P3 F15 91.2(9) . . ?
F14 P3 F15 88.3(7) . . ?
F13 P3 F15 87.2(6) . . ?
F18 P3 F16 89.8(9) . . ?
F14 P3 F16 90.9(7) . . ?
F13 P3 F16 89.5(6) . . ?
F15 P3 F16 176.5(8) . . ?
F18 P3 F17 94.4(7) . . ?
F14 P3 F17 82.4(6) . . ?
F13 P3 F17 177.8(6) . . ?
F15 P3 F17 92.1(6) . . ?
F16 P3 F17 91.2(6) . . ?

loop_
_geom_bond_atom_site_label_1
_geom_bond_atom_site_label_2
_geom_bond_distance
_geom_bond_site_symmetry_2
_geom_bond_publ_flag
Ag1 N1 2.087(7) . ?
Ag1 N8 2.117(7) . ?
Ag2 N4 2.097(5) . ?
Ag2 N10 2.099(5) . ?
Ag3 N12 2.079(5) . ?
Ag3 N6 2.118(5) . ?
N1 C2 1.327(9) . ?
N1 C3 1.371(13) . ?
N2 C2 1.321(9) . ?
N2 C1 1.366(11) . ?
N2 C4 1.463(10) . ?
N3 C15 1.308(8) . ?
N3 C17 1.343(8) . ?
N3 C14 1.495(8) . ?
N4 C15 1.308(8) . ?
N4 C16 1.334(8) . ?
N5 C21 1.352(7) . ?
N5 C20 1.369(9) . ?
N5 C18 1.462(9) . ?
N6 C21 1.304(8) . ?
N6 C19 1.353(8) . ?
N7 C23 1.327(9) . ?
N7 C24 1.349(10) . ?
N7 C25 1.450(10) . ?
N8 C23 1.289(10) . ?
N8 C22 1.351(9) . ?
N9 C37 1.353(8) . ?
N9 C38 1.385(8) . ?
N9 C35 1.454(8) . ?
N10 C37 1.292(8) . ?
N10 C36 1.369(8) . ?
N11 C42 1.307(8) . ?
N11 C40 1.378(8) . ?
N11 C39 1.481(8) . ?
N12 C42 1.343(7) . ?
N12 C41 1.384(9) . ?
C1 C3 1.361(13) . ?
C1 H1A 0.9300 . ?
C2 H2A 0.9300 . ?
C3 H3A 0.9300 . ?
C4 C5 1.504(11) . ?
C4 H4A 0.9700 . ?
C4 H4B 0.9700 . ?
C5 C6 1.379(11) . ?
C5 C10 1.396(11) . ?
C6 C7 1.345(11) . ?
C6 C11 1.570(11) . ?
C7 C8 1.419(10) . ?
C7 C14 1.559(9) . ?
C8 C9 1.403(8) . ?
C8 C12 1.523(10) . ?
C9 C10 1.390(10) . ?
C9 C18 1.500(10) . ?
C10 C13 1.521(10) . ?
C11 H11A 0.9600 . ?
C11 H11B 0.9600 . ?
C11 H11C 0.9600 . ?
C12 H12A 0.9600 . ?
C12 H12B 0.9600 . ?
C12 H12C 0.9600 . ?
C13 H13A 0.9600 . ?
C13 H13B 0.9600 . ?
C13 H13C 0.9600 . ?
C14 H14A 0.9700 . ?
C14 H14B 0.9700 . ?
C15 H15A 0.9300 . ?
C16 C17 1.344(10) . ?
C16 H16A 0.9300 . ?
C17 H17A 0.9300 . ?
C18 H18A 0.9700 . ?
C18 H18B 0.9700 . ?
C19 C20 1.307(10) . ?
C19 H19A 0.9300 . ?
C20 H20A 0.9300 . ?
C21 H21A 0.9300 . ?
C22 C24 1.323(11) . ?
C22 H22A 0.9300 . ?
C23 H23A 0.9300 . ?
C24 H24A 0.9300 . ?
C25 C26 1.541(10) . ?
C25 H25A 0.9700 . ?
C25 H25B 0.9700 . ?
C26 C27 1.374(9) . ?
C26 C31 1.405(9) . ?
C27 C28 1.418(9) . ?
C27 C32 1.524(9) . ?
C28 C29 1.387(8) . ?
C28 C39 1.512(9) . ?
C29 C30 1.410(9) . ?
C29 C33 1.510(10) . ?
C30 C31 1.386(9) . ?
C30 C35 1.503(9) . ?
C31 C34 1.487(10) . ?
C32 H32A 0.9600 . ?
C32 H32B 0.9600 . ?
C32 H32C 0.9600 . ?
C33 H33A 0.9600 . ?
C33 H33B 0.9600 . ?
C33 H33C 0.9600 . ?
C34 H34A 0.9600 . ?
C34 H34B 0.9600 . ?
C34 H34C 0.9600 . ?
C35 H35A 0.9700 . ?
C35 H35B 0.9700 . ?
C36 C38 1.344(10) . ?
C36 H36A 0.9300 . ?
C37 H37A 0.9300 . ?
C38 H38A 0.9300 . ?
C39 H39A 0.9700 . ?
C39 H39B 0.9700 . ?
C40 C41 1.326(10) . ?
C40 H40A 0.9300 . ?
C41 H41A 0.9300 . ?
C42 H42A 0.9300 . ?
P1 F5 1.464(8) . ?
P1 F6 1.467(8) . ?
P1 F1 1.504(8) . ?
P1 F2 1.516(7) . ?
P1 F3 1.522(6) . ?
P1 F4 1.608(7) . ?
P2 F11 1.469(8) . ?
P2 F8 1.503(6) . ?
P2 F7 1.511(6) . ?
P2 F12 1.522(6) . ?
P2 F10 1.551(6) . ?
P2 F9 1.627(5) . ?
P3 F18 1.441(9) . ?
P3 F14 1.493(9) . ?
P3 F13 1.504(8) . ?
P3 F15 1.509(8) . ?
P3 F16 1.515(8) . ?
P3 F17 1.565(7) . ?
